data_7204466
loop_
_publ_author_name
'Minakawa, Noriaki'
'Kaga, Daisuke'
'Kato, Yuka'
'Endo, Kanji'
'Tanaka, Motohiro'
'Sasaki, Takuma'
'Matsuda, Akira'

_publ_section_title
;
 Synthesis and structural elucidation of
 1-(3-C-ethynyl-4-thio-\b-D-ribofuranosyl)cytosine (4'-thioECyd)
;
_journal_coden_ASTM JCSPCE
_journal_issue 19
_journal_name_full 'Journal of the Chemical Society, Perkin Transactions 1'
_journal_page_first 2182
_journal_page_last 2189
_journal_paper_doi 10.1039/b204993g
_journal_year 2002
_chemical_formula_moiety 'C11 H13 N3 O4 S '
_chemical_formula_sum 'C11 H13 N3 O4 S'
_chemical_formula_weight 283.30
_space_group_IT_number 19
_symmetry_cell_setting orthorhombic
_symmetry_Int_Tables_number 19
_symmetry_space_group_name_Hall 'P 2ac 2ab'
_symmetry_space_group_name_H-M 'P 21 21 21'
_audit_creation_date 'Tue May 14 16:27:17 2002'
_audit_creation_method 'by teXsan'
_cell_angle_alpha 90
_cell_angle_beta 90
_cell_angle_gamma 90
_cell_formula_units_Z 4
_cell_length_a 10.887(3)
_cell_length_b 10.892(3)
_cell_length_c 10.385(3)
_cell_measurement_reflns_used 25
_cell_measurement_temperature 296.2
_cell_measurement_theta_max 15.0
_cell_measurement_theta_min 14.3
_cell_volume 1231.5(6)
_computing_cell_refinement 'MSC/AFC Diffractometer Control'
_computing_data_collection 'MSC/AFC Diffractometer Control'
_computing_data_reduction 'teXsan Ver. 1.10'
_computing_publication_material 'teXsan Ver. 1.10'
_computing_structure_refinement 'teXsan Ver. 1.10'
_computing_structure_solution SIR92
_diffrn_measured_fraction_theta_full 1.0006
_diffrn_measured_fraction_theta_max 1.0006
_diffrn_measurement_device_type 'Rigaku AFC7R'
_diffrn_measurement_method \w-2\q
_diffrn_radiation_type 'Mo K\a'
_diffrn_radiation_wavelength 0.7107
_diffrn_reflns_limit_h_max 14
_diffrn_reflns_limit_h_min 0
_diffrn_reflns_limit_k_max 14
_diffrn_reflns_limit_k_min 0
_diffrn_reflns_limit_l_max 13
_diffrn_reflns_limit_l_min 0
_diffrn_reflns_number 1655
_diffrn_reflns_theta_full 27.49
_diffrn_reflns_theta_max 27.49
_diffrn_standards_decay_% 0.16
_diffrn_standards_interval_count 150
_diffrn_standards_number 3
_exptl_absorpt_coefficient_mu 0.278
_exptl_absorpt_correction_type none
_exptl_crystal_colour colorless
_exptl_crystal_density_diffrn 1.528
_exptl_crystal_density_method 'not measured'
_exptl_crystal_description prismatic
_exptl_crystal_size_max 0.200
_exptl_crystal_size_mid 0.200
_exptl_crystal_size_min 0.200
_refine_diff_density_max 0.22
_refine_diff_density_min -0.19
_refine_ls_abs_structure_Flack -0.8(1)
_refine_ls_extinction_coef 0.00000
_refine_ls_extinction_method 'Zachariasen(1967) type 2 Gaussian isotropic'
_refine_ls_goodness_of_fit_ref 2.591
_refine_ls_hydrogen_treatment refall
_refine_ls_number_parameters 226
_refine_ls_number_reflns 1637
_refine_ls_R_factor_gt 0.0824
_refine_ls_shift/su_max 0.1604
_refine_ls_structure_factor_coef Fsqd
_refine_ls_weighting_details 'w == 1/[\s^2^(Fo^2^) + (0.00200(Max(Fo^2^,0) + 2Fc^2^)/3)^2^]'
_refine_ls_weighting_scheme calc
_refine_ls_wR_factor_ref 0.0440
_reflns_number_gt 1494
_reflns_number_total 1637
_reflns_threshold_expression F^2^>2.0\s(F^2^)
_cod_data_source_file b204993g.txt
_cod_data_source_block master_file_afc7r.xtl
_cod_original_cell_volume 1231.4(5)
_cod_original_sg_symbol_H-M 'P 21 21 21   '
_cod_original_formula_sum 'C11 H13 N3 O4 S '
_cod_database_code 7204466

loop_
_symmetry_equiv_pos_as_xyz
x,y,z
1/2-x,-y,1/2+z
1/2+x,1/2-y,-z
-x,1/2+y,1/2-z

loop_
_atom_site_label
_atom_site_type_symbol
_atom_site_fract_x
_atom_site_fract_y
_atom_site_fract_z
_atom_site_U_iso_or_equiv
_atom_site_adp_type
_atom_site_occupancy
_atom_site_calc_flag
_atom_site_refinement_flags
_atom_site_disorder_assembly
_atom_site_disorder_group
S(4') S 0.43087(4) 0.33533(4) 0.35811(4) 0.0354(1) Uani 1.00 d . . .
O(5') O 0.6927(1) 0.3755(1) 0.2432(1) 0.0415(4) Uani 1.00 d . . .
O(2) O 0.4631(1) 0.19684(9) 0.7424(1) 0.0442(3) Uani 1.00 d . . .
O(2') O 0.6273(1) 0.4499(1) 0.6540(1) 0.0336(3) Uani 1.00 d . . .
O(3') O 0.4681(1) 0.5971(1) 0.5065(1) 0.0348(3) Uani 1.00 d . . .
N(1) N 0.5490(1) 0.19905(10) 0.5417(1) 0.0270(3) Uani 1.00 d . . .
N(3) N 0.5713(1) 0.0286(1) 0.6818(1) 0.0321(3) Uani 1.00 d . . .
N(4) N 0.6971(2) -0.1311(1) 0.6282(2) 0.0448(5) Uani 1.00 d . . .
C(2) C 0.5253(1) 0.1426(1) 0.6599(1) 0.0314(4) Uani 1.00 d . . .
C(4) C 0.6485(1) -0.0224(1) 0.5981(1) 0.0307(4) Uani 1.00 d . . .
C(5) C 0.6814(1) 0.0375(1) 0.4801(2) 0.0308(4) Uani 1.00 d . . .
C(6) C 0.6285(1) 0.1465(1) 0.4556(1) 0.0282(4) Uani 1.00 d . . .
C(1') C 0.5004(1) 0.3230(1) 0.5167(1) 0.0257(4) Uani 1.00 d . . .
C(2') C 0.6015(1) 0.4199(1) 0.5248(1) 0.0247(4) Uani 1.00 d . . .
C(3') C 0.5635(1) 0.5304(1) 0.4428(1) 0.0278(4) Uani 1.00 d . . .
C(4') C 0.5089(1) 0.4797(1) 0.3161(1) 0.0306(4) Uani 1.00 d . . .
C(5') C 0.5982(2) 0.4584(2) 0.2064(2) 0.0375(5) Uani 1.00 d . . .
C(6') C 0.6719(2) 0.6100(1) 0.4180(2) 0.0340(4) Uani 1.00 d . . .
C(7') C 0.7606(2) 0.6657(2) 0.3979(2) 0.0520(6) Uani 1.00 d . . .
H(1) H 0.654(2) -0.180(1) 0.695(2) 0.066(6) Uiso 1.00 calc . . .
H(2) H 0.742(1) -0.172(1) 0.575(2) 0.058(6) Uiso 1.00 calc . . .
H(3) H 0.736(1) 0.000(1) 0.423(1) 0.035(4) Uiso 1.00 calc . . .
H(4) H 0.642(1) 0.191(1) 0.365(1) 0.038(4) Uiso 1.00 calc . . .
H(5) H 0.439(1) 0.334(1) 0.588(1) 0.024(4) Uiso 1.00 calc . . .
H(6) H 0.681(1) 0.385(1) 0.487(1) 0.015(4) Uiso 1.00 calc . . .
H(7) H 0.441(1) 0.538(1) 0.285(1) 0.033(4) Uiso 1.00 calc . . .
H(8) H 0.628(1) 0.537(1) 0.182(1) 0.038(5) Uiso 1.00 calc . . .
H(9) H 0.553(1) 0.421(1) 0.128(1) 0.049(5) Uiso 1.00 calc . . .
H(10) H 0.754(2) 0.401(2) 0.217(2) 0.090(8) Uiso 1.00 calc . . .
H(11) H 0.568(2) 0.463(2) 0.702(2) 0.078(8) Uiso 1.00 calc . . .
H(12) H 0.494(2) 0.633(1) 0.575(1) 0.055(6) Uiso 1.00 calc . . .
H(13) H 0.832(2) 0.716(1) 0.378(2) 0.067(6) Uiso 1.00 calc . . .

loop_
_atom_site_aniso_label
_atom_site_aniso_U_11
_atom_site_aniso_U_22
_atom_site_aniso_U_33
_atom_site_aniso_U_12
_atom_site_aniso_U_13
_atom_site_aniso_U_23
S(4') 0.0305(2) 0.0443(2) 0.0314(2) -0.0036(2) -0.0064(2) -0.0014(2)
O(5') 0.0370(7) 0.0435(8) 0.0439(7) 0.0062(6) 0.0109(6) 0.0023(6)
O(2) 0.0611(8) 0.0356(6) 0.0358(6) 0.0144(6) 0.0231(6) 0.0035(5)
O(2') 0.0385(7) 0.0389(7) 0.0234(5) -0.0027(6) -0.0056(6) -0.0024(6)
O(3') 0.0355(7) 0.0369(6) 0.0319(6) 0.0100(5) 0.0013(5) -0.0044(6)
N(1) 0.0295(7) 0.0242(6) 0.0273(6) 0.0007(6) 0.0052(6) 0.0003(5)
N(3) 0.0392(8) 0.0257(6) 0.0313(7) 0.0008(6) 0.0072(6) 0.0011(6)
N(4) 0.056(1) 0.0287(8) 0.0500(10) 0.0107(7) 0.0167(9) 0.0039(8)
C(2) 0.0351(9) 0.0308(8) 0.0284(7) -0.0034(7) 0.0035(7) 0.0011(7)
C(4) 0.0311(8) 0.0265(7) 0.0344(8) -0.0034(7) -0.0001(7) -0.0023(7)
C(5) 0.0309(8) 0.0317(8) 0.0299(8) 0.0012(7) 0.0055(7) -0.0063(7)
C(6) 0.0283(8) 0.0309(8) 0.0254(8) -0.0039(7) 0.0021(7) -0.0048(7)
C(1') 0.0272(7) 0.0269(7) 0.0230(7) 0.0018(6) 0.0016(6) 0.0014(7)
C(2') 0.0265(8) 0.0266(7) 0.0211(7) 0.0017(6) -0.0003(7) -0.0013(6)
C(3') 0.0303(7) 0.0274(7) 0.0257(7) 0.0051(7) 0.0011(7) 0.0006(6)
C(4') 0.0326(8) 0.0331(8) 0.0261(7) 0.0056(7) -0.0027(6) 0.0029(7)
C(5') 0.044(1) 0.0405(10) 0.0283(8) 0.0043(8) 0.0041(7) 0.0052(8)
C(6') 0.0442(9) 0.0296(9) 0.0282(8) 0.0011(7) 0.0031(8) 0.0012(8)
C(7') 0.061(1) 0.047(1) 0.048(1) -0.019(1) 0.013(1) -0.007(1)

loop_
_atom_type_symbol
_atom_type_description
_atom_type_scat_dispersion_real
_atom_type_scat_dispersion_imag
_atom_type_scat_source
C C 0.003 0.002
;International Tables for Crystallography
(1992, Vol. C, Tables 4.2.6.8 and 6.1.1.1)
;
H H 0.000 0.000
;International Tables for Crystallography
(1992, Vol. C, Table 6.1.1.2)
;
N N 0.006 0.003
;International Tables for Crystallography
(1992, Vol. C, Tables 4.2.6.8 and 6.1.1.1)
;
O O 0.011 0.006
;International Tables for Crystallography
(1992, Vol. C, Tables 4.2.6.8 and 6.1.1.1)
;
S S 0.125 0.123
;International Tables for Crystallography
(1992, Vol. C, Tables 4.2.6.8 and 6.1.1.1)
;

loop_
_geom_angle_atom_site_label_1
_geom_angle_atom_site_label_2
_geom_angle_atom_site_label_3
_geom_angle
_geom_angle_site_symmetry_1
_geom_angle_site_symmetry_2
_geom_angle_site_symmetry_3
_geom_angle_publ_flag
C(1') S(4') C(4') 94.9(1) . 1_555 1_555 yes
C(5') O(5') H(10) 107(2) . 1_555 1_555 no
C(2') O(2') H(11) 117(2) . 1_555 1_555 no
C(3') O(3') H(12) 112(1) . 1_555 1_555 no
C(2) N(1) C(6) 120.4(2) . 1_555 1_555 yes
C(2) N(1) C(1') 119.5(2) . 1_555 1_555 yes
C(6) N(1) C(1') 119.6(2) . 1_555 1_555 yes
C(2) N(3) C(4) 120.3(2) . 1_555 1_555 yes
C(4) N(4) H(1) 116(1) . 1_555 1_555 no
C(4) N(4) H(2) 122(1) . 1_555 1_555 no
H(1) N(4) H(2) 115(2) . 1_555 1_555 no
O(2) C(2) N(1) 119.9(2) . 1_555 1_555 yes
O(2) C(2) N(3) 121.4(2) . 1_555 1_555 yes
N(1) C(2) N(3) 118.8(2) . 1_555 1_555 yes
N(3) C(4) N(4) 117.9(2) . 1_555 1_555 yes
N(3) C(4) C(5) 121.8(2) . 1_555 1_555 yes
N(4) C(4) C(5) 120.3(2) . 1_555 1_555 yes
C(4) C(5) C(6) 117.2(2) . 1_555 1_555 yes
C(4) C(5) H(3) 119(1) . 1_555 1_555 no
C(6) C(5) H(3) 122(1) . 1_555 1_555 no
N(1) C(6) C(5) 121.1(2) . 1_555 1_555 yes
N(1) C(6) H(4) 118(1) . 1_555 1_555 no
C(5) C(6) H(4) 120(1) . 1_555 1_555 no
S(4') C(1') N(1) 112.2(2) . 1_555 1_555 yes
S(4') C(1') C(2') 107.4(2) . 1_555 1_555 yes
S(4') C(1') H(5) 112(1) . 1_555 1_555 no
N(1) C(1') C(2') 111.4(2) . 1_555 1_555 yes
N(1) C(1') H(5) 102(1) . 1_555 1_555 no
C(2') C(1') H(5) 111(1) . 1_555 1_555 no
O(2') C(2') C(1') 110.9(2) . 1_555 1_555 yes
O(2') C(2') C(3') 113.6(2) . 1_555 1_555 yes
O(2') C(2') H(6) 106(1) . 1_555 1_555 no
C(1') C(2') C(3') 108.6(2) . 1_555 1_555 yes
C(1') C(2') H(6) 109(1) . 1_555 1_555 no
C(3') C(2') H(6) 107(1) . 1_555 1_555 no
O(3') C(3') C(2') 109.8(2) . 1_555 1_555 yes
O(3') C(3') C(4') 107.2(2) . 1_555 1_555 yes
O(3') C(3') C(6') 111.1(2) . 1_555 1_555 yes
C(2') C(3') C(4') 107.2(2) . 1_555 1_555 yes
C(2') C(3') C(6') 109.9(2) . 1_555 1_555 yes
C(4') C(3') C(6') 111.5(2) . 1_555 1_555 yes
S(4') C(4') C(3') 106.3(2) . 1_555 1_555 yes
S(4') C(4') C(5') 110.1(2) . 1_555 1_555 yes
S(4') C(4') H(7) 105(1) . 1_555 1_555 no
C(3') C(4') C(5') 116.6(2) . 1_555 1_555 yes
C(3') C(4') H(7) 108(1) . 1_555 1_555 no
C(5') C(4') H(7) 108(1) . 1_555 1_555 no
O(5') C(5') C(4') 111.0(2) . 1_555 1_555 yes
O(5') C(5') H(8) 113(1) . 1_555 1_555 no
O(5') C(5') H(9) 107(1) . 1_555 1_555 no
C(4') C(5') H(8) 106(1) . 1_555 1_555 no
C(4') C(5') H(9) 110(1) . 1_555 1_555 no
H(8) C(5') H(9) 108(1) . 1_555 1_555 no
C(3') C(6') C(7') 175.9(3) . 1_555 1_555 yes
C(6') C(7') H(13) 176(1) . 1_555 1_555 no

loop_
_geom_bond_atom_site_label_1
_geom_bond_atom_site_label_2
_geom_bond_distance
_geom_bond_site_symmetry_1
_geom_bond_site_symmetry_2
_geom_bond_publ_flag
S(4') C(1') 1.818(2) . . yes
S(4') C(4') 1.840(3) . . yes
O(5') C(5') 1.420(3) . . yes
O(5') H(10) 0.77(3) . . no
O(2) C(2) 1.241(3) . . yes
O(2') C(2') 1.410(3) . . yes
O(2') H(11) 0.83(3) . . no
O(3') C(3') 1.429(3) . . yes
O(3') H(12) 0.86(2) . . no
N(1) C(2) 1.397(3) . . yes
N(1) C(6) 1.370(3) . . yes
N(1) C(1') 1.473(3) . . yes
N(3) C(2) 1.359(3) . . yes
N(3) C(4) 1.330(3) . . yes
N(4) C(4) 1.334(3) . . yes
N(4) H(1) 1.00(3) . . no
N(4) H(2) 0.86(3) . . no
C(4) C(5) 1.434(3) . . yes
C(5) C(6) 1.343(3) . . yes
C(5) H(3) 0.93(2) . . no
C(6) H(4) 1.07(2) . . no
C(1') C(2') 1.527(3) . . yes
C(1') H(5) 1.00(2) . . no
C(2') C(3') 1.532(3) . . yes
C(2') H(6) 1.03(2) . . no
C(3') C(4') 1.546(3) . . yes
C(3') C(6') 1.487(3) . . yes
C(4') C(5') 1.516(3) . . yes
C(4') H(3') 1.03(2) . . no
C(5') H(8) 0.95(2) . . no
C(5') H(9) 1.04(2) . . no
C(6') C(7') 1.159(4) . . yes
C(7') H(13) 0.97(3) . . no

loop_
_geom_contact_atom_site_label_1
_geom_contact_atom_site_label_2
_geom_contact_distance
_geom_contact_site_symmetry_1
_geom_contact_site_symmetry_2
_geom_contact_publ_flag
S(4') H(8) 3.34(2) . 4_645 ?
S(4') C(5) 3.481(3) . 3_456 ?
S(4') H(3) 3.59(2) . 3_456 ?
O(5') H(1) 2.75(3) . 2_654 ?
O(5') O(2') 2.883(3) . 2_664 ?
O(5') H(2) 2.91(3) . 2_654 ?
O(5') O(2) 3.051(3) . 3_556 ?
O(5') N(4) 3.155(3) . 2_654 ?
O(5') H(11) 3.17(3) . 2_664 ?
O(2) H(10) 2.55(3) . 3_456 ?
O(2) H(11) 2.63(3) . 4_646 ?
O(2) H(13) 2.81(3) . 2_665 ?
O(2) N(4) 2.891(3) . 4_656 ?
O(2) O(3') 2.923(3) . 4_646 ?
O(2) O(2') 3.059(3) . 4_646 ?
O(2) H(2) 3.26(3) . 4_656 ?
O(2') H(8) 2.68(2) . 2_665 ?
O(2') N(3) 2.884(3) . 4_656 ?
O(2') H(13) 2.98(3) . 2_665 ?
O(2') C(7') 3.080(3) . 2_665 ?
O(2') C(5') 3.197(4) . 2_665 ?
O(2') C(2) 3.302(3) . 4_656 ?
O(2') C(6') 3.566(3) . 2_665 ?
O(3') H(2) 2.73(3) . 3_456 ?
O(3') H(13) 2.79(3) . 3_466 ?
O(3') H(3) 2.84(3) . 3_456 ?
O(3') N(4) 3.287(3) . 3_456 ?
O(3') N(3) 3.350(3) . 4_656 ?
O(3') C(5) 3.452(3) . 3_456 ?
O(3') C(2) 3.501(3) . 4_656 ?
O(3') C(7') 3.573(4) . 3_466 ?
N(1) H(8) 3.50(2) . 4_645 ?
N(3) H(12) 2.87(3) . 4_646 ?
N(3) H(5) 3.20(2) . 4_646 ?
N(3) H(3) 3.29(2) . 2_655 ?
N(4) H(7) 2.98(2) . 3_556 ?
N(4) H(4) 3.09(2) . 2_655 ?
N(4) H(10) 3.13(3) . 2_655 ?
N(4) H(5) 3.32(2) . 4_646 ?
N(4) C(7') 3.332(4) . 1_545 ?
N(4) H(13) 3.42(3) . 1_545 ?
N(4) H(12) 3.43(3) . 1_545 ?
N(4) H(3) 3.46(2) . 2_655 ?
N(4) H(11) 3.54(3) . 4_646 ?
N(4) C(6') 3.576(3) . 1_545 ?
C(2) H(11) 2.63(3) . 4_646 ?
C(2) H(12) 2.77(2) . 4_646 ?
C(2) H(1) 3.13(3) . 4_656 ?
C(2) H(13) 3.15(3) . 2_665 ?
C(2) H(10) 3.25(3) . 3_456 ?
C(4) H(11) 3.15(3) . 4_646 ?
C(4) H(9) 3.27(2) . 4_645 ?
C(4) H(7) 3.41(2) . 3_556 ?
C(5) H(7) 3.06(2) . 4_645 ?
C(5) H(9) 3.06(2) . 4_645 ?
C(5) H(5) 3.21(2) . 3_556 ?
C(6) H(7) 2.86(2) . 4_645 ?
C(6) H(9) 3.27(2) . 4_645 ?
C(6) H(8) 3.36(2) . 4_645 ?
C(6) H(5) 3.42(2) . 3_556 ?
C(1') H(1) 3.43(3) . 4_656 ?
C(1') H(3) 3.53(3) . 3_456 ?
C(2') H(10) 3.20(3) . 2_665 ?
C(2') H(8) 3.40(2) . 2_665 ?
C(3') H(10) 3.55(3) . 2_665 ?
C(4') H(4) 3.39(2) . 4_655 ?
C(6') H(2) 2.98(3) . 1_565 ?
C(6') H(10) 3.21(3) . 2_665 ?
C(7') H(2) 2.56(3) . 1_565 ?
C(7') H(11) 3.09(3) . 2_664 ?
C(7') H(9) 3.27(2) . 2_665 ?
C(7') H(12) 3.37(3) . 3_566 ?
C(7') H(10) 3.40(3) . 2_665 ?
H(1) H(10) 2.62(4) . 2_655 ?
H(1) H(4) 2.84(4) . 2_655 ?
H(1) H(12) 2.95(4) . 1_545 ?
H(1) H(11) 3.07(4) . 4_646 ?
H(1) H(3) 3.30(4) . 2_655 ?
H(1) H(7) 3.49(4) . 3_556 ?
H(2) H(13) 2.58(3) . 1_545 ?
H(2) H(10) 2.90(4) . 2_655 ?
H(2) H(7) 2.99(3) . 3_556 ?
H(2) H(12) 3.18(4) . 3_556 ?
H(2) H(4) 3.27(3) . 2_655 ?
H(2) H(12) 3.43(4) . 1_545 ?
H(2) H(9) 3.55(3) . 2_655 ?
H(3) H(5) 2.87(3) . 3_556 ?
H(3) H(7) 2.92(3) . 4_645 ?
H(3) H(12) 3.16(4) . 3_556 ?
H(3) H(13) 3.30(4) . 1_545 ?
H(3) H(9) 3.30(4) . 4_645 ?
H(4) H(5) 3.28(3) . 3_556 ?
H(4) H(8) 3.42(3) . 4_645 ?
H(6) H(8) 3.03(3) . 2_665 ?
H(6) H(10) 3.42(4) . 2_665 ?
H(8) H(11) 3.31(4) . 2_664 ?
H(9) H(13) 3.25(3) . 2_664 ?
H(10) H(12) 3.14(4) . 2_664 ?
H(11) H(13) 2.89(4) . 2_665 ?

loop_
_geom_torsion_atom_site_label_1
_geom_torsion_atom_site_label_2
_geom_torsion_atom_site_label_3
_geom_torsion_atom_site_label_4
_geom_torsion
_geom_torsion_site_symmetry_1
_geom_torsion_site_symmetry_2
_geom_torsion_site_symmetry_3
_geom_torsion_site_symmetry_4
_geom_torsion_publ_flag
S(4') C(1') N(1) C(2) -134.6(2) 1_555 1_555 1_555 1_555 yes
S(4') C(1') N(1) C(6) 53.1(2) 1_555 1_555 1_555 1_555 yes
S(4') C(1') C(2') O(2') 157.2(2) 1_555 1_555 1_555 1_555 yes
S(4') C(1') C(2') C(3') 31.7(2) 1_555 1_555 1_555 1_555 yes
S(4') C(4') C(3') O(3') -84.1(2) 1_555 1_555 1_555 1_555 yes
S(4') C(4') C(3') C(2') 33.7(2) 1_555 1_555 1_555 1_555 yes
S(4') C(4') C(3') C(6') 154.1(2) 1_555 1_555 1_555 1_555 yes
S(4') C(4') C(5') O(5') -63.2(3) 1_555 1_555 1_555 1_555 yes
O(5') C(5') C(4') C(3') 58.1(3) 1_555 1_555 1_555 1_555 yes
O(2) C(2) N(1) C(6) 172.7(2) 1_555 1_555 1_555 1_555 yes
O(2) C(2) N(1) C(1') 0.4(3) 1_555 1_555 1_555 1_555 yes
O(2) C(2) N(3) C(4) -172.7(2) 1_555 1_555 1_555 1_555 yes
O(2') C(1') C(1') N(1) -79.6(2) 1_555 1_555 1_555 1_555 yes
O(2') C(2') C(3') O(3') -50.4(3) 1_555 1_555 1_555 1_555 yes
O(2') C(2') C(3') C(4') -166.6(2) 1_555 1_555 1_555 1_555 yes
O(2') C(2') C(3') C(6') 72.1(3) 1_555 1_555 1_555 1_555 yes
O(3') C(3') C(2') C(1') 73.4(2) 1_555 1_555 1_555 1_555 yes
O(3') C(3') C(4') C(5') 152.7(2) 1_555 1_555 1_555 1_555 yes
O(3') C(3') C(6') C(7') 160(4) 1_555 1_555 1_555 1_555 yes
N(1) C(2) N(3) C(4) 7.3(3) 1_555 1_555 1_555 1_555 yes
N(1) C(6) C(5) C(4) 1.6(4) 1_555 1_555 1_555 1_555 yes
N(1) C(1') S(4') C(4') -132.8(2) 1_555 1_555 1_555 1_555 yes
N(1) C(1') C(2') C(3') 154.9(2) 1_555 1_555 1_555 1_555 yes
N(3) C(2) N(1) C(6) -7.4(3) 1_555 1_555 1_555 1_555 yes
N(3) C(2) N(1) C(1') -179.6(2) 1_555 1_555 1_555 1_555 yes
N(3) C(4) C(5) C(6) -1.6(4) 1_555 1_555 1_555 1_555 yes
N(4) C(4) N(3) C(2) 175.8(2) 1_555 1_555 1_555 1_555 yes
N(4) C(3) C(5) C(6) 179.7(2) 1_555 1_555 1_555 1_555 yes
C(2) N(1) C(6) C(5) 2.9(3) 1_555 1_555 1_555 1_555 yes
C(2) N(1) C(1') C(2') 105.0(2) 1_555 1_555 1_555 1_555 yes
C(2) N(3) C(4) C(5) -2.9(4) 1_555 1_555 1_555 1_555 yes
C(5) C(6) N(1) C(1') 175.1(2) 1_555 1_555 1_555 1_555 yes
C(6) N(1) C(1') C(2') -67.3(3) 1_555 1_555 1_555 1_555 yes
C(1') S(4') C(4') C(3') -13.7(2) 1_555 1_555 1_555 1_555 yes
C(1') S(4') C(4') C(5') 113.5(2) 1_555 1_555 1_555 1_555 yes
C(1') C(2') C(3') C(4') -42.8(3) 1_555 1_555 1_555 1_555 yes
C(1' C(2') C(3') C(6') -164.1(2) 1_555 1_555 1_555 1_555 yes
C(2') C(1') S(4') C(4') -10.1(2) 1_555 1_555 1_555 1_555 yes
C(2') C(3') C(4') C(5') -89.4(3) 1_555 1_555 1_555 1_555 yes
C(2') C(3') C(6') C(7') 38(4) 1_555 1_555 1_555 1_555 yes
C(4') C(3') C(6') C(7') -80(4) 1_555 1_555 1_555 1_555 yes
C(5') C(4') C(3') C(6') 30.9(3) 1_555 1_555 1_555 1_555 yes

loop_
_cod_changelog_entry_id
_cod_changelog_entry_author
_cod_changelog_entry_date
_cod_changelog_entry_text
1 'Vaitkus, Antanas' 2022-05-06T21:40:00+03:00 'Updated bibliographic information.'
2 'Vaitkus, Antanas' 2022-05-07T04:20:00+03:00
;
 Replaced the '&#x00A5;' sequences with backslash symbols ('\')
 in multiple data values.
;

loop_
_cod_related_entry_id
_cod_related_entry_database
_cod_related_entry_code
1 ChemSpider 9208530
